data_4068867
loop_
_publ_author_name
'O\~na-Burgos, Pascual'
'Fern\'andez, Ignacio'
'Roces, Laura'
'Torre Fern\'andez, Laura'
'Garc\'ia-Granda, Santiago'
'L\'opez Ortiz, Fernando'

_publ_section_title
;
 An Unprecedented Phosphinamidic Gold(III) Metallocycle: Synthesis via
 Tin(IV) Precursors, Structure, and Multicomponent Catalysis
;
_journal_issue 6
_journal_name_full Organometallics
_journal_page_first 1739
_journal_paper_doi 10.1021/om801137y
_journal_volume 28
_journal_year 2009
_chemical_absolute_configuration ad
_chemical_compound_source 'synthesis as described'
_chemical_formula_moiety 'C18 H23 Au1 Cl2 N1 O1 P1'
_chemical_formula_sum 'C18 H23 Au Cl2 N O P'
_chemical_formula_weight 568.21
_chemical_name_systematic
;
 ?
;
_space_group_IT_number 9
_symmetry_cell_setting monoclinic
_symmetry_Int_Tables_number 9
_symmetry_space_group_name_Hall 'C -2yc'
_symmetry_space_group_name_H-M 'C 1 c 1'
_atom_sites_solution_hydrogens geom
_atom_sites_solution_primary direct
_atom_sites_solution_secondary difmap
_audit_conform_dict_location ftp://ftp.iucr.org/pub/cif_core.dic
_audit_conform_dict_name cif_core.dic
_audit_conform_dict_version 2.3
_audit_creation_date 2008-04-21T11:20:44-00:00
_audit_creation_method 'WinGX routine CIF_UPDATE'
_cell_angle_alpha 90
_cell_angle_beta 120.004(1)
_cell_angle_gamma 90
_cell_formula_units_Z 4
_cell_length_a 16.6228(3)
_cell_length_b 9.0976(1)
_cell_length_c 15.5802(3)
_cell_measurement_reflns_used 8025
_cell_measurement_temperature 293(2)
_cell_measurement_theta_max 73.5933
_cell_measurement_theta_min 3.2705
_cell_measurement_wavelength 1.54184
_cell_volume 2040.41(6)
_computing_cell_refinement
;
        CrysAlis RED, Oxford Diffraction Ltd.,
        Version 1.171.32.15 (release 10-01-2008 CrysAlis171 .NET)
        (compiled Jan 10 2008,16:37:18)
;
_computing_data_collection
;
        CrysAlis CCD, Oxford Diffraction Ltd.,
        Version 1.171.32.15 (release 10-01-2008 CrysAlis171 .NET)
        (compiled Jan 10 2008,16:37:18)
;
_computing_data_reduction
;
        CrysAlis RED, Oxford Diffraction Ltd.,
        Version 1.171.32.15 (release 10-01-2008 CrysAlis171 .NET)
        (compiled Jan 10 2008,16:37:18)
;
_computing_molecular_graphics 'Ortep-3 for Windows (Farrugia, 1997)'
_computing_publication_material 'WinGX publication routines (Farrugia, 1999)'
_computing_structure_refinement 'SHELXL-97 (Sheldrick, 1997)'
_computing_structure_solution 'DIRDIF-99 (Beurskens et al., 1999)'
_diffrn_ambient_temperature 293(2)
_diffrn_detector_area_resol_mean 8.264
_diffrn_measured_fraction_theta_full 0.987
_diffrn_measured_fraction_theta_max 0.987
_diffrn_orient_matrix_UB_11 0.0158599534
_diffrn_orient_matrix_UB_12 0.0761354894
_diffrn_orient_matrix_UB_13 0.094293254
_diffrn_orient_matrix_UB_21 0.0580633391
_diffrn_orient_matrix_UB_22 -0.1320568406
_diffrn_orient_matrix_UB_23 0.0574850931
_diffrn_orient_matrix_UB_31 0.0883603657
_diffrn_orient_matrix_UB_32 0.0732020294
_diffrn_orient_matrix_UB_33 0.0055721769
_diffrn_radiation_probe x-ray
_diffrn_radiation_source 'Nova (Cu) X-ray Source'
_diffrn_radiation_type CuK\a
_diffrn_radiation_wavelength 1.54184
_diffrn_reflns_av_R_equivalents 0.0247
_diffrn_reflns_av_unetI/netI 0.0189
_diffrn_reflns_limit_h_max 20
_diffrn_reflns_limit_h_min -20
_diffrn_reflns_limit_k_max 11
_diffrn_reflns_limit_k_min -11
_diffrn_reflns_limit_l_max 19
_diffrn_reflns_limit_l_min -17
_diffrn_reflns_number 7982
_diffrn_reflns_theta_full 74
_diffrn_reflns_theta_max 74
_diffrn_reflns_theta_min 5.75
_exptl_absorpt_coefficient_mu 16.736
_exptl_absorpt_correction_T_max 0.708
_exptl_absorpt_correction_T_min 0.454
_exptl_absorpt_correction_type refdelf
_exptl_absorpt_process_details
;
XABS2        
Parkin S,Moezzi B & Hope H, (1995) J. Appl. Cryst. 28, 53-56
Cubic fit to sin(theta)/lambda - 24 parameters
;
_exptl_crystal_colour colourless
_exptl_crystal_density_diffrn 1.85
_exptl_crystal_density_method 'not measured'
_exptl_crystal_description prism
_exptl_crystal_F_000 1096
_exptl_crystal_size_max 0.09
_exptl_crystal_size_mid 0.04
_exptl_crystal_size_min 0.02
_refine_diff_density_max 0.407
_refine_diff_density_min -0.851
_refine_diff_density_rms 0.117
_refine_ls_abs_structure_details 'Flack H D (1983), Acta Cryst. A39, 876-881'
_refine_ls_abs_structure_Flack -0.031(12)
_refine_ls_extinction_method none
_refine_ls_goodness_of_fit_ref 1.325
_refine_ls_hydrogen_treatment constr
_refine_ls_matrix_type full
_refine_ls_number_parameters 217
_refine_ls_number_reflns 3164
_refine_ls_number_restraints 2
_refine_ls_restrained_S_all 1.325
_refine_ls_R_factor_all 0.0212
_refine_ls_R_factor_gt 0.0202
_refine_ls_shift/su_max 0.001
_refine_ls_shift/su_mean 0
_refine_ls_structure_factor_coef Fsqd
_refine_ls_weighting_details 'w=1/[\s^2^(Fo^2^)+(0.0369P)^2^+3.1612P] where P=(Fo^2^+2Fc^2^)/3'
_refine_ls_weighting_scheme calc
_refine_ls_wR_factor_gt 0.0505
_refine_ls_wR_factor_ref 0.0681
_reflns_number_gt 3134
_reflns_number_total 3164
_reflns_threshold_expression >2sigma(I)
_cod_data_source_file om801137y_si_003.cif
_cod_data_source_block 551e
_cod_database_code 4068867

loop_
_symmetry_equiv_pos_as_xyz
'x, y, z'
'x, -y, z+1/2'
'x+1/2, y+1/2, z'
'x+1/2, -y+1/2, z+1/2'

loop_
_atom_site_label
_atom_site_type_symbol
_atom_site_fract_x
_atom_site_fract_y
_atom_site_fract_z
_atom_site_U_iso_or_equiv
_atom_site_adp_type
_atom_site_occupancy
_atom_site_symmetry_multiplicity
_atom_site_calc_flag
_atom_site_refinement_flags
Au1 Au 0.00011(2) 0.76785(2) 0.08032(2) 0.03745(8) Uani 1 1 d .
P1 P 0.19483(12) 0.76160(14) 0.10805(14) 0.0354(3) Uani 1 1 d .
Cl2 Cl -0.05745(14) 0.53709(19) 0.09330(17) 0.0561(4) Uani 1 1 d .
Cl1 Cl -0.13704(14) 0.8754(2) 0.03428(19) 0.0636(5) Uani 1 1 d .
O1 O 0.1236(3) 0.6725(5) 0.1237(4) 0.0438(10) Uani 1 1 d .
N1 N 0.3010(4) 0.7579(5) 0.2009(5) 0.0398(13) Uani 1 1 d .
C1 C 0.1487(4) 0.9438(6) 0.0823(5) 0.0374(12) Uani 1 1 d .
C2 C 0.0587(5) 0.9576(7) 0.0676(6) 0.0456(14) Uani 1 1 d .
C3 C 0.0172(5) 1.0948(8) 0.0474(7) 0.0572(19) Uani 1 1 d .
H3 H -0.0422 1.1062 0.0384 0.069 Uiso 1 1 calc R
C4 C 0.0653(7) 1.2159(9) 0.0406(10) 0.068(3) Uani 1 1 d .
H4 H 0.0391 1.3092 0.0297 0.082 Uiso 1 1 calc R
C5 C 0.1512(7) 1.1972(9) 0.0500(8) 0.071(3) Uani 1 1 d .
H5 H 0.1807 1.278 0.0414 0.086 Uiso 1 1 calc R
C6 C 0.1949(5) 1.0639(7) 0.0716(6) 0.0500(16) Uani 1 1 d .
H6 H 0.2537 1.0538 0.079 0.06 Uiso 1 1 calc R
C7 C 0.1943(4) 0.6880(6) 0.0010(5) 0.0364(12) Uani 1 1 d .
C8 C 0.1357(5) 0.5711(7) -0.0472(5) 0.0441(14) Uani 1 1 d .
H8 H 0.1029 0.5261 -0.0205 0.053 Uiso 1 1 calc R
C9 C 0.1264(7) 0.5216(10) -0.1369(8) 0.056(2) Uani 1 1 d .
H9 H 0.0893 0.4403 -0.1684 0.067 Uiso 1 1 calc R
C10 C 0.1704(6) 0.5906(10) -0.1778(6) 0.0603(19) Uani 1 1 d .
H10 H 0.1606 0.5602 -0.2393 0.072 Uiso 1 1 calc R
C11 C 0.2306(8) 0.7070(10) -0.1295(8) 0.066(2) Uani 1 1 d .
H11 H 0.2633 0.7511 -0.1566 0.08 Uiso 1 1 calc R
C12 C 0.2410(6) 0.7560(7) -0.0406(8) 0.0498(18) Uani 1 1 d .
H12 H 0.2798 0.8354 -0.0085 0.06 Uiso 1 1 calc R
C13 C 0.3263(5) 0.8349(8) 0.2974(5) 0.0485(15) Uani 1 1 d .
H13 H 0.3739 0.7739 0.3502 0.058 Uiso 1 1 calc R
C14 C 0.2477(7) 0.8495(11) 0.3207(6) 0.066(2) Uani 1 1 d .
H14A H 0.2213 0.7545 0.3175 0.099 Uiso 1 1 calc R
H14B H 0.2008 0.9138 0.2732 0.099 Uiso 1 1 calc R
H14C H 0.2718 0.8895 0.386 0.099 Uiso 1 1 calc R
C15 C 0.3720(7) 0.9815(12) 0.3029(9) 0.062(3) Uani 1 1 d .
H15A H 0.421 0.9677 0.288 0.093 Uiso 1 1 calc R
H15B H 0.3973 1.0214 0.3684 0.093 Uiso 1 1 calc R
H15C H 0.3267 1.0482 0.2558 0.093 Uiso 1 1 calc R
C16 C 0.3622(4) 0.6330(7) 0.2077(5) 0.0434(14) Uani 1 1 d .
H16 H 0.3418 0.601 0.1398 0.052 Uiso 1 1 calc R
C17 C 0.3529(7) 0.5028(9) 0.2619(8) 0.063(2) Uani 1 1 d .
H17A H 0.2887 0.4744 0.2314 0.094 Uiso 1 1 calc R
H17B H 0.3751 0.5288 0.3299 0.094 Uiso 1 1 calc R
H17C H 0.3888 0.4222 0.2591 0.094 Uiso 1 1 calc R
C18 C 0.4625(5) 0.6825(10) 0.2528(7) 0.0617(19) Uani 1 1 d .
H18A H 0.4659 0.7645 0.216 0.092 Uiso 1 1 calc R
H18B H 0.4993 0.603 0.2505 0.092 Uiso 1 1 calc R
H18C H 0.4856 0.7112 0.3205 0.092 Uiso 1 1 calc R

loop_
_atom_site_aniso_label
_atom_site_aniso_U_11
_atom_site_aniso_U_22
_atom_site_aniso_U_33
_atom_site_aniso_U_23
_atom_site_aniso_U_13
_atom_site_aniso_U_12
Au1 0.03779(13) 0.03803(12) 0.03664(12) -0.0003(3) 0.01870(9) 0.0018(3)
P1 0.0386(9) 0.0281(6) 0.0382(9) 0.0032(6) 0.0183(7) 0.0021(6)
Cl2 0.0512(9) 0.0498(8) 0.0659(10) 0.0077(7) 0.0283(8) -0.0050(7)
Cl1 0.0432(9) 0.0584(10) 0.0849(14) -0.0113(10) 0.0289(9) 0.0074(7)
O1 0.040(2) 0.040(2) 0.054(3) 0.011(2) 0.026(2) 0.0042(18)
N1 0.033(3) 0.040(3) 0.039(3) -0.0042(19) 0.012(3) 0.0023(18)
C1 0.040(3) 0.032(3) 0.042(3) 0.006(2) 0.022(3) 0.005(2)
C2 0.057(4) 0.036(3) 0.045(3) 0.002(2) 0.026(3) 0.005(3)
C3 0.050(4) 0.046(4) 0.081(5) 0.012(3) 0.037(4) 0.018(3)
C4 0.064(5) 0.044(4) 0.106(8) 0.020(4) 0.050(6) 0.020(3)
C5 0.084(6) 0.034(3) 0.092(7) 0.015(4) 0.041(5) -0.004(4)
C6 0.048(4) 0.034(3) 0.075(5) 0.004(3) 0.036(4) 0.003(3)
C7 0.038(3) 0.028(2) 0.038(3) 0.000(2) 0.015(2) 0.002(2)
C8 0.043(3) 0.033(3) 0.049(4) -0.001(3) 0.017(3) -0.002(2)
C9 0.057(5) 0.039(4) 0.057(5) -0.014(4) 0.018(4) 0.005(3)
C10 0.063(5) 0.074(5) 0.045(4) -0.005(3) 0.028(4) 0.014(4)
C11 0.093(7) 0.058(4) 0.066(6) 0.000(4) 0.054(5) -0.005(4)
C12 0.053(5) 0.048(3) 0.063(5) -0.005(3) 0.041(4) -0.008(3)
C13 0.056(4) 0.047(3) 0.040(3) -0.005(3) 0.022(3) 0.005(3)
C14 0.081(6) 0.071(5) 0.047(4) -0.004(3) 0.034(4) 0.001(4)
C15 0.052(5) 0.063(6) 0.069(6) -0.026(5) 0.028(5) -0.015(4)
C16 0.040(3) 0.040(3) 0.043(3) -0.001(2) 0.016(3) 0.006(2)
C17 0.068(5) 0.050(4) 0.079(6) 0.016(4) 0.043(5) 0.014(4)
C18 0.041(4) 0.058(4) 0.082(6) -0.005(4) 0.027(4) -0.001(3)

loop_
_atom_type_symbol
_atom_type_description
_atom_type_scat_dispersion_real
_atom_type_scat_dispersion_imag
_atom_type_scat_source
C C 0.0181 0.0091 'International Tables Vol C Tables 4.2.6.8 and 6.1.1.4'
H H 0 0 'International Tables Vol C Tables 4.2.6.8 and 6.1.1.4'
N N 0.0311 0.018 'International Tables Vol C Tables 4.2.6.8 and 6.1.1.4'
O O 0.0492 0.0322 'International Tables Vol C Tables 4.2.6.8 and 6.1.1.4'
P P 0.2955 0.4335 'International Tables Vol C Tables 4.2.6.8 and 6.1.1.4'
Cl Cl 0.3639 0.7018 'International Tables Vol C Tables 4.2.6.8 and 6.1.1.4'
Au Au -4.4197 7.298 'International Tables Vol C Tables 4.2.6.8 and 6.1.1.4'

loop_
_geom_angle_atom_site_label_1
_geom_angle_atom_site_label_2
_geom_angle_atom_site_label_3
_geom_angle
O1 Au1 C2 86.6(3)
O1 Au1 Cl1 179.12(17)
C2 Au1 Cl1 93.3(2)
O1 Au1 Cl2 88.68(13)
C2 Au1 Cl2 174.9(2)
Cl1 Au1 Cl2 91.41(8)
O1 P1 N1 115.0(3)
O1 P1 C1 104.2(3)
N1 P1 C1 111.8(3)
O1 P1 C7 107.6(3)
N1 P1 C7 108.5(3)
C1 P1 C7 109.6(3)
P1 O1 Au1 117.0(2)
C16 N1 C13 116.1(6)
C16 N1 P1 118.4(4)
C13 N1 P1 120.8(5)
C6 C1 C2 121.2(6)
C6 C1 P1 123.7(5)
C2 C1 P1 115.0(5)
C3 C2 C1 119.2(6)
C3 C2 Au1 125.3(6)
C1 C2 Au1 115.5(5)
C2 C3 C4 119.3(7)
C2 C3 H3 120.3
C4 C3 H3 120.3
C5 C4 C3 119.9(7)
C5 C4 H4 120
C3 C4 H4 120
C6 C5 C4 122.3(8)
C6 C5 H5 118.8
C4 C5 H5 118.8
C5 C6 C1 117.9(7)
C5 C6 H6 121
C1 C6 H6 121
C8 C7 C12 119.9(7)
C8 C7 P1 117.8(5)
C12 C7 P1 121.7(5)
C7 C8 C9 119.0(7)
C7 C8 H8 120.5
C9 C8 H8 120.5
C10 C9 C8 120.6(8)
C10 C9 H9 119.7
C8 C9 H9 119.7
C9 C10 C11 121.0(8)
C9 C10 H10 119.5
C11 C10 H10 119.5
C12 C11 C10 119.0(8)
C12 C11 H11 120.5
C10 C11 H11 120.5
C11 C12 C7 120.4(7)
C11 C12 H12 119.8
C7 C12 H12 119.8
N1 C13 C15 110.2(7)
N1 C13 C14 115.5(6)
C15 C13 C14 112.0(7)
N1 C13 H13 106.2
C15 C13 H13 106.2
C14 C13 H13 106.2
C13 C14 H14A 109.5
C13 C14 H14B 109.5
H14A C14 H14B 109.5
C13 C14 H14C 109.5
H14A C14 H14C 109.5
H14B C14 H14C 109.5
C13 C15 H15A 109.5
C13 C15 H15B 109.5
H15A C15 H15B 109.5
C13 C15 H15C 109.5
H15A C15 H15C 109.5
H15B C15 H15C 109.5
N1 C16 C17 112.4(6)
N1 C16 C18 111.0(6)
C17 C16 C18 111.7(6)
N1 C16 H16 107.1
C17 C16 H16 107.1
C18 C16 H16 107.1
C16 C17 H17A 109.5
C16 C17 H17B 109.5
H17A C17 H17B 109.5
C16 C17 H17C 109.5
H17A C17 H17C 109.5
H17B C17 H17C 109.5
C16 C18 H18A 109.5
C16 C18 H18B 109.5
H18A C18 H18B 109.5
C16 C18 H18C 109.5
H18A C18 H18C 109.5
H18B C18 H18C 109.5

loop_
_geom_bond_atom_site_label_1
_geom_bond_atom_site_label_2
_geom_bond_distance
Au1 O1 2.009(4)
Au1 C2 2.040(7)
Au1 Cl1 2.2434(19)
Au1 Cl2 2.3573(17)
P1 O1 1.552(5)
P1 N1 1.630(6)
P1 C1 1.785(6)
P1 C7 1.794(7)
N1 C16 1.493(8)
N1 C13 1.515(9)
C1 C6 1.392(9)
C1 C2 1.402(9)
C2 C3 1.384(9)
C3 C4 1.396(12)
C3 H3 0.93
C4 C5 1.371(14)
C4 H4 0.93
C5 C6 1.366(11)
C5 H5 0.93
C6 H6 0.93
C7 C8 1.382(9)
C7 C12 1.382(10)
C8 C9 1.401(12)
C8 H8 0.93
C9 C10 1.343(14)
C9 H9 0.93
C10 C11 1.391(14)
C10 H10 0.93
C11 C12 1.381(14)
C11 H11 0.93
C12 H12 0.93
C13 C15 1.517(12)
C13 C14 1.525(11)
C13 H13 0.98
C14 H14A 0.96
C14 H14B 0.96
C14 H14C 0.96
C15 H15A 0.96
C15 H15B 0.96
C15 H15C 0.96
C16 C17 1.508(10)
C16 C18 1.518(10)
C16 H16 0.98
C17 H17A 0.96
C17 H17B 0.96
C17 H17C 0.96
C18 H18A 0.96
C18 H18B 0.96
C18 H18C 0.96

loop_
_geom_torsion_atom_site_label_1
_geom_torsion_atom_site_label_2
_geom_torsion_atom_site_label_3
_geom_torsion_atom_site_label_4
_geom_torsion
N1 P1 O1 Au1 136.6(3)
C1 P1 O1 Au1 13.9(4)
C7 P1 O1 Au1 -102.4(3)
C2 Au1 O1 P1 -12.3(4)
O1 P1 N1 C16 85.5(6)
C1 P1 N1 C16 -156.0(5)
C7 P1 N1 C16 -35.0(6)
O1 P1 N1 C13 -69.2(6)
C1 P1 N1 C13 49.2(6)
C7 P1 N1 C13 170.3(5)
O1 P1 C1 C6 174.3(6)
N1 P1 C1 C6 49.6(7)
C7 P1 C1 C6 -70.8(7)
O1 P1 C1 C2 -9.1(6)
N1 P1 C1 C2 -133.8(5)
C7 P1 C1 C2 105.8(5)
C6 C1 C2 C3 -3.4(11)
P1 C1 C2 C3 179.9(6)
C6 C1 C2 Au1 177.3(6)
P1 C1 C2 Au1 0.6(7)
O1 Au1 C2 C3 -173.2(7)
Cl1 Au1 C2 C3 5.9(7)
O1 Au1 C2 C1 6.0(5)
Cl1 Au1 C2 C1 -174.9(5)
C1 C2 C3 C4 0.9(13)
Au1 C2 C3 C4 -179.9(8)
C2 C3 C4 C5 2.6(17)
C3 C4 C5 C6 -3.8(18)
C4 C5 C6 C1 1.2(16)
C2 C1 C6 C5 2.4(12)
P1 C1 C6 C5 178.8(7)
O1 P1 C7 C8 -0.6(6)
N1 P1 C7 C8 124.4(5)
C1 P1 C7 C8 -113.2(5)
O1 P1 C7 C12 171.1(6)
N1 P1 C7 C12 -63.9(7)
C1 P1 C7 C12 58.5(7)
C12 C7 C8 C9 1.4(10)
P1 C7 C8 C9 173.2(6)
C7 C8 C9 C10 -2.9(12)
C8 C9 C10 C11 3.9(14)
C9 C10 C11 C12 -3.2(15)
C10 C11 C12 C7 1.7(15)
C8 C7 C12 C11 -0.8(12)
P1 C7 C12 C11 -172.3(7)
C16 N1 C13 C15 104.3(8)
P1 N1 C13 C15 -100.4(7)
C16 N1 C13 C14 -127.6(7)
P1 N1 C13 C14 27.7(9)
C13 N1 C16 C17 68.4(8)
P1 N1 C16 C17 -87.5(7)
C13 N1 C16 C18 -57.5(8)
P1 N1 C16 C18 146.6(6)
